data_4069051
loop_
_publ_author_name
'Kameo, Hajime'
'Shima, Takanori'
'Nakajima, Yumiko'
'Suzuki, Hiroharu'

_publ_section_title
;
 Synthesis of Heterometallic Trinuclear Polyhydrido Clusters Containing
 Ruthenium and Osmium and Their Electronic and Structural Deviation from
 Homometallic Systems
;
_journal_issue 8
_journal_name_full Organometallics
_journal_page_first 2535
_journal_paper_doi 10.1021/om801222h
_journal_volume 28
_journal_year 2009
_chemical_formula_sum 'C31 H52 Os2 Ru'
_chemical_formula_weight 906.20
_chemical_name_systematic
; 
 ? 
;
_space_group_IT_number 15
_symmetry_cell_setting monoclinic
_symmetry_space_group_name_Hall '-C 2yc'
_symmetry_space_group_name_H-M 'C 1 2/c 1'
_atom_sites_solution_hydrogens geom
_atom_sites_solution_primary direct
_atom_sites_solution_secondary difmap
_audit_creation_method SHELXL-97
_cell_angle_alpha 90.00
_cell_angle_beta 92.5350(10)
_cell_angle_gamma 90.00
_cell_formula_units_Z 8
_cell_length_a 11.1413(4)
_cell_length_b 19.1872(6)
_cell_length_c 29.0758(9)
_cell_measurement_reflns_used 47820
_cell_measurement_temperature 173(2)
_cell_measurement_theta_max 27.48
_cell_measurement_theta_min 3.04
_cell_volume 6209.5(4)
_computing_cell_refinement 'PROCESS-AUTO (T.Higashi, 1998)'
_computing_data_collection 'PROCESS-AUTO (T.Higashi, 1998)'
_computing_data_reduction 'PROCESS-AUTO (T.Higashi, 1998)'
_computing_molecular_graphics 'ORTEX (P.McArdle, 1995)'
_computing_publication_material SHELXL-97
_computing_structure_refinement 'SHELXL-97 (Sheldrick, 1997)'
_computing_structure_solution 'SHELXS-97 (Sheldrick, 1990)'
_diffrn_ambient_temperature 173(2)
_diffrn_detector_area_resol_mean 100
_diffrn_measured_fraction_theta_full 0.996
_diffrn_measured_fraction_theta_max 0.996
_diffrn_measurement_device_type 'Rigaku R-AXIS RAPID Imaging Plate'
_diffrn_measurement_method 'oscillation photograph'
_diffrn_radiation_monochromator graphite
_diffrn_radiation_source 'Rigaku Rotating Anode ultraX18'
_diffrn_radiation_type MoK\a
_diffrn_radiation_wavelength 0.71069
_diffrn_reflns_av_R_equivalents 0.0542
_diffrn_reflns_av_sigmaI/netI 0.0326
_diffrn_reflns_limit_h_max 14
_diffrn_reflns_limit_h_min -14
_diffrn_reflns_limit_k_max 24
_diffrn_reflns_limit_k_min -24
_diffrn_reflns_limit_l_max 37
_diffrn_reflns_limit_l_min -37
_diffrn_reflns_number 47820
_diffrn_reflns_theta_full 27.48
_diffrn_reflns_theta_max 27.48
_diffrn_reflns_theta_min 3.04
_exptl_absorpt_coefficient_mu 8.661
_exptl_absorpt_correction_T_max 1.0000
_exptl_absorpt_correction_T_min 0.6605
_exptl_absorpt_correction_type empirical
_exptl_absorpt_process_details 'ABSCOR (T.Higashi, 2001)'
_exptl_crystal_colour brown
_exptl_crystal_density_diffrn 1.939
_exptl_crystal_density_meas ?
_exptl_crystal_density_method 'not measured'
_exptl_crystal_description platelet
_exptl_crystal_F_000 3472
_exptl_crystal_size_max 0.070
_exptl_crystal_size_mid 0.050
_exptl_crystal_size_min 0.020
_refine_diff_density_max 1.842
_refine_diff_density_min -1.099
_refine_diff_density_rms 0.184
_refine_ls_extinction_method none
_refine_ls_goodness_of_fit_ref 1.077
_refine_ls_hydrogen_treatment ref
_refine_ls_matrix_type full
_refine_ls_number_parameters 230
_refine_ls_number_reflns 7091
_refine_ls_number_restraints 0
_refine_ls_restrained_S_all 1.077
_refine_ls_R_factor_all 0.0596
_refine_ls_R_factor_gt 0.0503
_refine_ls_shift/su_max 0.001
_refine_ls_shift/su_mean 0.000
_refine_ls_structure_factor_coef Fsqd
_refine_ls_weighting_details 'calc w=1/[\s^2^(Fo^2^)+(0.0571P)^2^+94.4548P] where P=(Fo^2^+2Fc^2^)/3'
_refine_ls_weighting_scheme calc
_refine_ls_wR_factor_gt 0.1262
_refine_ls_wR_factor_ref 0.1313
_reflns_number_gt 5994
_reflns_number_total 7326
_reflns_threshold_expression >2sigma(I)
_cod_data_source_file om801222h_si_002.cif
_cod_data_source_block 4'
_cod_depositor_comments
;
The following automatic conversions were performed:

'_symmetry_cell_setting' value 'Monoclinic' changed to 'monoclinic'
according to /home/saulius/struct/CIF-dictionaries/cif_core.dic
dictionary named 'cif_core.dic' version 2.4.2 from 2011-04-26.

Automatic conversion script
Id: cif_fix_values 1715 2011-07-08 13:25:40Z adriana 

The following automatic conversions were performed:

'_exptl_crystal_density_meas' value 'not measured' was changed to '?'
- the value is perceived as not measured.

Automatic conversion script
Id: cif_fix_values 3008 2015-01-20 13:52:24Z robertas 
;
_cod_original_cell_volume 6209.5(3)
_cod_original_sg_symbol_H-M C2/c
_cod_database_code 4069051

loop_
_symmetry_equiv_pos_as_xyz
'x, y, z'
'-x, y, -z+1/2'
'x+1/2, y+1/2, z'
'-x+1/2, y+1/2, -z+1/2'
'-x, -y, -z'
'x, -y, z-1/2'
'-x+1/2, -y+1/2, -z'
'x+1/2, -y+1/2, z-1/2'

loop_
_atom_site_label
_atom_site_type_symbol
_atom_site_fract_x
_atom_site_fract_y
_atom_site_fract_z
_atom_site_U_iso_or_equiv
_atom_site_adp_type
_atom_site_occupancy
_atom_site_symmetry_multiplicity
_atom_site_calc_flag
_atom_site_refinement_flags
_atom_site_disorder_assembly
_atom_site_disorder_group
Ru1 Ru 0.79194(4) 0.89807(2) 0.623934(17) 0.04420(13) Uani 0.48 1 d P A 1
Os1 Os 0.75402(3) 0.756834(19) 0.619026(14) 0.04539(12) Uani 0.48 1 d P A 1
Os2 Os 0.98308(3) 0.80685(2) 0.628039(14) 0.04075(12) Uani 0.48 1 d P A 1
Os1A Os 0.79194(4) 0.89807(2) 0.623934(17) 0.04420(13) Uani 0.33 1 d P A 2
Os2A Os 0.75402(3) 0.756834(19) 0.619026(14) 0.04539(12) Uani 0.33 1 d P A 2
Ru1A Ru 0.98308(3) 0.80685(2) 0.628039(14) 0.04075(12) Uani 0.33 1 d P A 2
Os2B Os 0.79194(4) 0.89807(2) 0.623934(17) 0.04420(13) Uani 0.19 1 d P A 3
Ru1B Ru 0.75402(3) 0.756834(19) 0.619026(14) 0.04539(12) Uani 0.19 1 d P A 3
Os1B Os 0.98308(3) 0.80685(2) 0.628039(14) 0.04075(12) Uani 0.19 1 d P A 3
C1 C 0.6939(9) 0.9742(6) 0.6655(3) 0.060(4) Uiso 0.618(15) 1 d PG A 1
C2 C 0.8103(8) 1.0032(5) 0.6576(3) 0.057(4) Uiso 0.618(15) 1 d PG A 1
C3 C 0.8210(7) 1.0106(5) 0.6087(3) 0.041(3) Uiso 0.618(15) 1 d PG A 1
C4 C 0.7111(8) 0.9861(5) 0.5863(3) 0.054(4) Uiso 0.618(15) 1 d PG A 1
C5 C 0.6325(9) 0.9636(6) 0.6214(3) 0.063(5) Uiso 0.618(15) 1 d PG A 1
C6 C 0.6440(14) 0.9576(9) 0.7124(5) 0.168(16) Uiso 0.618(15) 1 d PG A 1
C7 C 0.9060(13) 1.0229(9) 0.6948(5) 0.110(9) Uiso 0.618(15) 1 d PG A 1
C8 C 0.9301(12) 1.0393(8) 0.5847(5) 0.094(7) Uiso 0.618(15) 1 d PG A 1
C9 C 0.6829(14) 0.9842(9) 0.5343(5) 0.126(10) Uiso 0.618(15) 1 d PG A 1
C10 C 0.5060(14) 0.9337(10) 0.6133(6) 0.21(2) Uiso 0.618(15) 1 d PG A 1
C1A C 0.7546(12) 0.9954(8) 0.5851(4) 0.056(6) Uiso 0.382(15) 1 d PG A 2
C2A C 0.6416(12) 0.9661(8) 0.5971(5) 0.049(6) Uiso 0.382(15) 1 d PG A 2
C3A C 0.6404(12) 0.9624(7) 0.6465(4) 0.036(5) Uiso 0.382(15) 1 d PG A 2
C4A C 0.7528(12) 0.9895(7) 0.6650(4) 0.055(6) Uiso 0.382(15) 1 d PG A 2
C5A C 0.8234(11) 1.0099(7) 0.6270(5) 0.032(4) Uiso 0.382(15) 1 d PG A 2
C6A C 0.795(2) 1.0089(14) 0.5363(7) 0.127(17) Uiso 0.382(15) 1 d PG A 2
C7A C 0.540(2) 0.9429(14) 0.5634(7) 0.130(18) Uiso 0.382(15) 1 d PG A 2
C8A C 0.5378(19) 0.9346(13) 0.6744(7) 0.113(15) Uiso 0.382(15) 1 d PG A 2
C9A C 0.791(2) 0.9955(13) 0.7160(7) 0.109(14) Uiso 0.382(15) 1 d PG A 2
C10A C 0.9494(19) 1.0414(13) 0.6306(8) 0.16(2) Uiso 0.382(15) 1 d PG A 2
C11 C 0.6525(5) 0.6829(3) 0.5720(2) 0.069(3) Uani 1 1 d G . .
C12 C 0.7302(5) 0.6443(3) 0.6024(2) 0.057(2) Uani 1 1 d G A .
C13 C 0.6953(7) 0.6567(3) 0.6480(2) 0.089(5) Uani 1 1 d G A .
C14 C 0.5959(6) 0.7031(4) 0.6458(3) 0.115(7) Uani 1 1 d G A .
C15 C 0.5695(5) 0.7192(3) 0.5988(3) 0.090(5) Uani 1 1 d G A .
C16 C 0.6573(9) 0.6850(5) 0.5203(3) 0.101(5) Uani 1 1 d G A .
H16A H 0.7403 0.6782 0.5114 0.152 Uiso 1 1 calc R . .
H16B H 0.6280 0.7303 0.5089 0.152 Uiso 1 1 calc R . .
H16C H 0.6066 0.6479 0.5068 0.152 Uiso 1 1 calc R . .
C17 C 0.8322(8) 0.5980(4) 0.5886(4) 0.142(8) Uani 1 1 d G A .
H17A H 0.8805 0.5844 0.6162 0.213 Uiso 1 1 calc R . .
H17B H 0.8827 0.6234 0.5676 0.213 Uiso 1 1 calc R . .
H17C H 0.7995 0.5563 0.5733 0.213 Uiso 1 1 calc R . .
C18 C 0.7535(11) 0.6260(5) 0.6913(3) 0.194(14) Uani 1 1 d G A .
H18A H 0.8156 0.5927 0.6830 0.291 Uiso 1 1 calc R . .
H18B H 0.6926 0.6021 0.7088 0.291 Uiso 1 1 calc R . .
H18C H 0.7901 0.6634 0.7101 0.291 Uiso 1 1 calc R . .
C19 C 0.5300(10) 0.7303(6) 0.6863(4) 0.33(3) Uani 1 1 d G A .
H19A H 0.5862 0.7350 0.7130 0.494 Uiso 1 1 calc R . .
H19B H 0.4658 0.6977 0.6936 0.494 Uiso 1 1 calc R . .
H19C H 0.4950 0.7759 0.6786 0.494 Uiso 1 1 calc R . .
C20 C 0.4705(8) 0.7668(5) 0.5806(5) 0.236(19) Uani 1 1 d G A .
H20A H 0.4425 0.7511 0.5499 0.354 Uiso 1 1 calc R . .
H20B H 0.5011 0.8145 0.5788 0.354 Uiso 1 1 calc R . .
H20C H 0.4036 0.7655 0.6014 0.354 Uiso 1 1 calc R . .
C21 C 1.1408(8) 0.7997(5) 0.6725(4) 0.053(2) Uani 1 1 d . . .
C22 C 1.1291(9) 0.7339(5) 0.6486(4) 0.062(3) Uani 1 1 d . A .
C23 C 1.1365(8) 0.7489(7) 0.6005(4) 0.068(3) Uani 1 1 d . . .
C24 C 1.1561(7) 0.8218(6) 0.5967(4) 0.059(3) Uani 1 1 d . A .
C25 C 1.1630(8) 0.8533(6) 0.6411(4) 0.061(3) Uani 1 1 d . A .
C26 C 1.1524(11) 0.8063(7) 0.7248(4) 0.074(3) Uani 1 1 d . A .
H26A H 1.1093 0.7679 0.7390 0.111 Uiso 1 1 calc R . .
H26B H 1.1179 0.8508 0.7342 0.111 Uiso 1 1 calc R . .
H26C H 1.2374 0.8045 0.7349 0.111 Uiso 1 1 calc R . .
C27 C 1.1223(13) 0.6642(7) 0.6702(7) 0.105(5) Uani 1 1 d . . .
H27A H 1.0641 0.6353 0.6526 0.157 Uiso 1 1 calc R A .
H27B H 1.0968 0.6691 0.7019 0.157 Uiso 1 1 calc R . .
H27C H 1.2016 0.6420 0.6705 0.157 Uiso 1 1 calc R . .
C28 C 1.1360(12) 0.6947(10) 0.5638(6) 0.115(7) Uani 1 1 d . A .
H28A H 1.2147 0.6719 0.5640 0.172 Uiso 1 1 calc R . .
H28B H 1.1189 0.7166 0.5338 0.172 Uiso 1 1 calc R . .
H28C H 1.0739 0.6600 0.5696 0.172 Uiso 1 1 calc R . .
C29 C 1.1758(11) 0.8600(10) 0.5517(5) 0.106(6) Uani 1 1 d . . .
H29A H 1.1516 0.9088 0.5547 0.159 Uiso 1 1 calc R A .
H29B H 1.1276 0.8380 0.5268 0.159 Uiso 1 1 calc R . .
H29C H 1.2610 0.8577 0.5448 0.159 Uiso 1 1 calc R . .
C30 C 1.1890(9) 0.9271(7) 0.6525(6) 0.086(4) Uani 1 1 d . . .
H30A H 1.1322 0.9572 0.6351 0.128 Uiso 1 1 calc R A .
H30B H 1.2712 0.9384 0.6443 0.128 Uiso 1 1 calc R . .
H30C H 1.1809 0.9346 0.6855 0.128 Uiso 1 1 calc R . .

loop_
_atom_site_aniso_label
_atom_site_aniso_U_11
_atom_site_aniso_U_22
_atom_site_aniso_U_33
_atom_site_aniso_U_23
_atom_site_aniso_U_13
_atom_site_aniso_U_12
Ru1 0.0375(2) 0.0317(2) 0.0637(3) 0.00232(18) 0.0060(2) 0.00389(16)
Os1 0.0365(2) 0.0380(2) 0.0622(2) -0.00562(16) 0.00752(16) -0.00719(14)
Os2 0.03091(19) 0.0346(2) 0.0567(2) 0.00034(16) 0.00189(16) 0.00076(14)
Os1A 0.0375(2) 0.0317(2) 0.0637(3) 0.00232(18) 0.0060(2) 0.00389(16)
Os2A 0.0365(2) 0.0380(2) 0.0622(2) -0.00562(16) 0.00752(16) -0.00719(14)
Ru1A 0.03091(19) 0.0346(2) 0.0567(2) 0.00034(16) 0.00189(16) 0.00076(14)
Os2B 0.0375(2) 0.0317(2) 0.0637(3) 0.00232(18) 0.0060(2) 0.00389(16)
Ru1B 0.0365(2) 0.0380(2) 0.0622(2) -0.00562(16) 0.00752(16) -0.00719(14)
Os1B 0.03091(19) 0.0346(2) 0.0567(2) 0.00034(16) 0.00189(16) 0.00076(14)
C11 0.063(6) 0.051(6) 0.092(8) -0.009(5) -0.009(6) -0.012(5)
C12 0.057(5) 0.040(5) 0.073(6) -0.007(4) 0.001(5) -0.007(4)
C13 0.118(11) 0.081(9) 0.069(7) 0.023(6) -0.006(7) -0.061(9)
C14 0.117(12) 0.065(8) 0.173(16) -0.061(10) 0.104(12) -0.060(8)
C15 0.045(6) 0.068(8) 0.158(14) -0.044(9) 0.022(8) -0.012(5)
C16 0.120(13) 0.095(11) 0.085(9) -0.006(8) -0.024(9) -0.010(9)
C17 0.102(12) 0.045(7) 0.28(3) -0.048(11) -0.017(14) 0.018(7)
C18 0.32(3) 0.147(18) 0.104(12) 0.073(13) -0.078(17) -0.16(2)
C19 0.35(4) 0.27(3) 0.39(4) -0.23(3) 0.34(4) -0.23(3)
C20 0.095(14) 0.115(17) 0.48(5) -0.08(2) -0.13(2) 0.022(12)
C21 0.039(4) 0.053(5) 0.067(6) 0.002(4) 0.000(4) 0.005(4)
C22 0.039(5) 0.050(5) 0.096(8) 0.001(5) 0.000(5) 0.009(4)
C23 0.030(4) 0.091(8) 0.083(7) -0.027(6) -0.007(5) 0.020(5)
C24 0.023(4) 0.083(7) 0.072(6) 0.001(5) 0.010(4) 0.003(4)
C25 0.026(4) 0.066(6) 0.092(8) 0.007(6) 0.001(4) 0.000(4)
C26 0.063(7) 0.091(9) 0.069(7) -0.007(6) 0.004(6) -0.004(6)
C27 0.081(9) 0.049(7) 0.182(17) 0.019(9) -0.024(10) 0.009(6)
C28 0.053(7) 0.160(16) 0.130(13) -0.082(12) -0.005(8) 0.023(8)
C29 0.052(7) 0.177(17) 0.092(10) 0.031(10) 0.025(7) 0.004(9)
C30 0.036(5) 0.077(8) 0.143(12) 0.014(8) -0.005(6) -0.014(5)

loop_
_atom_type_symbol
_atom_type_description
_atom_type_scat_dispersion_real
_atom_type_scat_dispersion_imag
_atom_type_scat_source
C C 0.0033 0.0016 'International Tables Vol C Tables 4.2.6.8 and 6.1.1.4'
H H 0.0000 0.0000 'International Tables Vol C Tables 4.2.6.8 and 6.1.1.4'
Os Os -1.2165 7.6030 'International Tables Vol C Tables 4.2.6.8 and 6.1.1.4'
Ru Ru -1.2594 0.8363 'International Tables Vol C Tables 4.2.6.8 and 6.1.1.4'

loop_
_geom_angle_atom_site_label_1
_geom_angle_atom_site_label_2
_geom_angle_atom_site_label_3
_geom_angle
C5 Ru1 C4 38.6(2)
C5 Ru1 C1 38.3(2)
C4 Ru1 C1 64.0(3)
C5 Ru1 C3 63.8(3)
C4 Ru1 C3 38.05(19)
C1 Ru1 C3 63.2(3)
C5 Ru1 C2 63.5(3)
C4 Ru1 C2 63.4(3)
C1 Ru1 C2 37.63(19)
C3 Ru1 C2 37.50(18)
C5 Ru1 Os1 116.5(3)
C4 Ru1 Os1 132.7(2)
C1 Ru1 Os1 126.9(3)
C3 Ru1 Os1 165.6(2)
C2 Ru1 Os1 156.8(2)
C5 Ru1 Os2 175.8(3)
C4 Ru1 Os2 144.4(2)
C1 Ru1 Os2 142.6(3)
C3 Ru1 Os2 120.3(2)
C2 Ru1 Os2 119.7(2)
Os1 Ru1 Os2 59.471(14)
C13 Os1 C14 37.44(11)
C13 Os1 C12 37.32(11)
C14 Os1 C12 62.30(17)
C13 Os1 C15 62.26(17)
C14 Os1 C15 37.23(11)
C12 Os1 C15 61.99(17)
C13 Os1 C11 62.13(17)
C14 Os1 C11 62.07(17)
C12 Os1 C11 37.04(10)
C15 Os1 C11 36.99(11)
C13 Os1 Os2 124.1(2)
C14 Os1 Os2 152.4(2)
C12 Os1 Os2 117.64(16)
C15 Os1 Os2 170.2(2)
C11 Os1 Os2 136.54(16)
C13 Os1 Ru1 152.39(17)
C14 Os1 Ru1 124.41(18)
C12 Os1 Ru1 170.19(16)
C15 Os1 Ru1 118.05(17)
C11 Os1 Ru1 136.78(15)
Os2 Os1 Ru1 60.442(14)
C21 Os2 C24 62.9(4)
C21 Os2 C22 38.8(4)
C24 Os2 C22 62.9(4)
C21 Os2 C25 37.6(4)
C24 Os2 C25 37.8(4)
C22 Os2 C25 63.8(4)
C21 Os2 C23 64.0(4)
C24 Os2 C23 37.6(4)
C22 Os2 C23 37.8(4)
C25 Os2 C23 63.7(4)
C21 Os2 Os1 140.8(3)
C24 Os2 Os1 147.5(3)
C22 Os2 Os1 118.5(3)
C25 Os2 Os1 174.4(3)
C23 Os2 Os1 121.4(3)
C21 Os2 Ru1 132.8(3)
C24 Os2 Ru1 126.3(3)
C22 Os2 Ru1 166.7(3)
C25 Os2 Ru1 116.4(3)
C23 Os2 Ru1 155.4(3)
Os1 Os2 Ru1 60.087(14)
C5 C1 C2 108.0
C5 C1 C6 126.0
C2 C1 C6 126.0
C5 C1 Ru1 69.4(3)
C2 C1 Ru1 72.5(3)
C6 C1 Ru1 123.8(3)
C3 C2 C1 108.0
C3 C2 C7 126.0
C1 C2 C7 126.0
C3 C2 Ru1 70.6(3)
C1 C2 Ru1 69.9(3)
C7 C2 Ru1 125.1(3)
C4 C3 C2 108.0
C4 C3 C8 126.0
C2 C3 C8 126.0
C4 C3 Ru1 69.3(3)
C2 C3 Ru1 71.9(3)
C8 C3 Ru1 124.4(3)
C3 C4 C5 108.0
C3 C4 C9 126.0
C5 C4 C9 126.0
C3 C4 Ru1 72.7(3)
C5 C4 Ru1 70.3(3)
C9 C4 Ru1 122.6(3)
C1 C5 C4 108.0
C1 C5 C10 126.0
C4 C5 C10 126.0
C1 C5 Ru1 72.4(3)
C4 C5 Ru1 71.1(3)
C10 C5 Ru1 122.2(3)
C2A C1A C5A 108.0
C2A C1A C6A 126.0
C5A C1A C6A 126.0
C3A C2A C1A 108.0
C3A C2A C7A 126.0
C1A C2A C7A 126.0
C4A C3A C2A 108.0
C4A C3A C8A 126.0
C2A C3A C8A 126.0
C3A C4A C5A 108.0
C3A C4A C9A 126.0
C5A C4A C9A 126.0
C4A C5A C1A 108.0
C4A C5A C10A 126.0
C1A C5A C10A 126.0
C15 C11 C12 108.0
C15 C11 C16 126.0
C12 C11 C16 126.0
C15 C11 Os1 71.18(19)
C12 C11 Os1 70.92(19)
C16 C11 Os1 123.54(19)
C11 C12 C13 108.0
C11 C12 C17 126.0
C13 C12 C17 126.0
C11 C12 Os1 72.0(2)
C13 C12 Os1 70.66(19)
C17 C12 Os1 122.95(19)
C14 C13 C12 108.0
C14 C13 C18 126.0
C12 C13 C18 126.0
C14 C13 Os1 71.42(19)
C12 C13 Os1 72.02(18)
C18 C13 Os1 122.25(19)
C13 C14 C15 108.0
C13 C14 C19 126.0
C15 C14 C19 126.0
C13 C14 Os1 71.13(19)
C15 C14 Os1 72.2(2)
C19 C14 Os1 122.40(18)
C11 C15 C14 108.0
C11 C15 C20 126.0
C14 C15 C20 126.0
C11 C15 Os1 71.83(18)
C14 C15 Os1 70.62(19)
C20 C15 Os1 123.19(19)
C25 C21 C22 110.0(10)
C25 C21 C26 125.2(10)
C22 C21 C26 123.7(10)
C25 C21 Os2 74.0(6)
C22 C21 Os2 73.2(6)
C26 C21 Os2 128.9(7)
C23 C22 C21 106.6(10)
C23 C22 C27 127.0(12)
C21 C22 C27 126.2(12)
C23 C22 Os2 71.4(6)
C21 C22 Os2 68.0(5)
C27 C22 Os2 129.6(8)
C24 C23 C22 106.8(10)
C24 C23 C28 128.9(14)
C22 C23 C28 124.0(14)
C24 C23 Os2 70.0(5)
C22 C23 Os2 70.7(6)
C28 C23 Os2 129.0(7)
C23 C24 C25 110.5(10)
C23 C24 C29 124.7(12)
C25 C24 C29 124.7(12)
C23 C24 Os2 72.4(6)
C25 C24 Os2 72.0(5)
C29 C24 Os2 125.7(7)
C21 C25 C24 105.9(10)
C21 C25 C30 126.5(12)
C24 C25 C30 127.6(11)
C21 C25 Os2 68.4(5)
C24 C25 Os2 70.2(5)
C30 C25 Os2 126.3(7)

loop_
_geom_bond_atom_site_label_1
_geom_bond_atom_site_label_2
_geom_bond_distance
Ru1 C5 2.174(11)
Ru1 C4 2.184(10)
Ru1 C1 2.214(10)
Ru1 C3 2.230(9)
Ru1 C2 2.248(9)
Ru1 Os1 2.7453(6)
Ru1 Os2 2.7550(6)
Os1 C13 2.209(5)
Os1 C14 2.213(5)
Os1 C12 2.227(5)
Os1 C15 2.233(6)
Os1 C11 2.241(5)
Os1 Os2 2.7282(5)
Os2 C21 2.139(9)
Os2 C24 2.188(9)
Os2 C22 2.209(10)
Os2 C25 2.211(9)
Os2 C23 2.219(9)
C1 C5 1.440(6)
C1 C2 1.440(6)
C1 C6 1.531(7)
C2 C3 1.440(6)
C2 C7 1.531(7)
C3 C4 1.440(6)
C3 C8 1.531(7)
C4 C5 1.440(6)
C4 C9 1.531(7)
C5 C10 1.531(7)
C1A C2A 1.437(9)
C1A C5A 1.437(9)
C1A C6A 1.528(10)
C2A C3A 1.437(9)
C2A C7A 1.528(10)
C3A C4A 1.437(9)
C3A C8A 1.528(10)
C4A C5A 1.437(9)
C4A C9A 1.528(10)
C5A C10A 1.528(10)
C11 C15 1.419(3)
C11 C12 1.419(3)
C11 C16 1.509(3)
C12 C13 1.419(3)
C12 C17 1.509(3)
C13 C14 1.419(3)
C13 C18 1.509(3)
C14 C15 1.419(3)
C14 C19 1.509(3)
C15 C20 1.509(3)
C21 C25 1.405(15)
C21 C22 1.445(15)
C21 C26 1.527(15)
C22 C23 1.436(17)
C22 C27 1.481(17)
C23 C24 1.420(17)
C23 C28 1.489(16)
C24 C25 1.426(16)
C24 C29 1.522(17)
C25 C30 1.479(17)

loop_
_geom_torsion_atom_site_label_1
_geom_torsion_atom_site_label_2
_geom_torsion_atom_site_label_3
_geom_torsion_atom_site_label_4
_geom_torsion
C5 Ru1 Os1 C13 -71.1(5)
C4 Ru1 Os1 C13 -114.3(5)
C1 Ru1 Os1 C13 -27.4(6)
C3 Ru1 Os1 C13 -158.7(9)
C2 Ru1 Os1 C13 13.0(7)
Os2 Ru1 Os1 C13 107.9(4)
C5 Ru1 Os1 C14 -31.2(4)
C4 Ru1 Os1 C14 -74.4(4)
C1 Ru1 Os1 C14 12.5(4)
C3 Ru1 Os1 C14 -118.8(9)
C2 Ru1 Os1 C14 52.9(6)
Os2 Ru1 Os1 C14 147.8(3)
C5 Ru1 Os1 C12 99.6(9)
C4 Ru1 Os1 C12 56.4(10)
C1 Ru1 Os1 C12 143.3(10)
C3 Ru1 Os1 C12 12.0(12)
C2 Ru1 Os1 C12 -176.2(11)
Os2 Ru1 Os1 C12 -81.4(9)
C5 Ru1 Os1 C15 12.0(4)
C4 Ru1 Os1 C15 -31.2(4)
C1 Ru1 Os1 C15 55.7(4)
C3 Ru1 Os1 C15 -75.6(9)
C2 Ru1 Os1 C15 96.2(6)
Os2 Ru1 Os1 C15 -169.0(2)
C5 Ru1 Os1 C11 53.0(4)
C4 Ru1 Os1 C11 9.8(4)
C1 Ru1 Os1 C11 96.7(4)
C3 Ru1 Os1 C11 -34.6(9)
C2 Ru1 Os1 C11 137.2(6)
Os2 Ru1 Os1 C11 -128.0(2)
C5 Ru1 Os1 Os2 -179.0(3)
C4 Ru1 Os1 Os2 137.8(3)
C1 Ru1 Os1 Os2 -135.3(3)
C3 Ru1 Os1 Os2 93.4(8)
C2 Ru1 Os1 Os2 -94.9(6)
C13 Os1 Os2 C21 -25.5(5)
C14 Os1 Os2 C21 13.9(6)
C12 Os1 Os2 C21 -68.6(5)
C15 Os1 Os2 C21 -153.8(10)
C11 Os1 Os2 C21 -109.4(5)
Ru1 Os1 Os2 C21 122.4(4)
C13 Os1 Os2 C24 100.5(6)
C14 Os1 Os2 C24 139.8(7)
C12 Os1 Os2 C24 57.4(6)
C15 Os1 Os2 C24 -27.8(11)
C11 Os1 Os2 C24 16.6(6)
Ru1 Os1 Os2 C24 -111.7(6)
C13 Os1 Os2 C22 17.0(4)
C14 Os1 Os2 C22 56.3(5)
C12 Os1 Os2 C22 -26.2(4)
C15 Os1 Os2 C22 -111.4(10)
C11 Os1 Os2 C22 -66.9(4)
Ru1 Os1 Os2 C22 164.8(4)
C13 Os1 Os2 C25 -96(3)
C14 Os1 Os2 C25 -57(3)
C12 Os1 Os2 C25 -139(3)
C15 Os1 Os2 C25 136(3)
C11 Os1 Os2 C25 180(100)
Ru1 Os1 Os2 C25 52(3)
C13 Os1 Os2 C23 60.8(5)
C14 Os1 Os2 C23 100.1(6)
C12 Os1 Os2 C23 17.7(4)
C15 Os1 Os2 C23 -67.5(10)
C11 Os1 Os2 C23 -23.1(5)
Ru1 Os1 Os2 C23 -151.4(4)
C13 Os1 Os2 Ru1 -147.8(2)
C14 Os1 Os2 Ru1 -108.5(4)
C12 Os1 Os2 Ru1 169.04(17)
C15 Os1 Os2 Ru1 83.8(9)
C11 Os1 Os2 Ru1 128.3(2)
C5 Ru1 Os2 C21 -121(4)
C4 Ru1 Os2 C21 104.8(6)
C1 Ru1 Os2 C21 -21.1(6)
C3 Ru1 Os2 C21 63.4(4)
C2 Ru1 Os2 C21 19.9(5)
Os1 Ru1 Os2 C21 -133.3(4)
C5 Ru1 Os2 C24 154(4)
C4 Ru1 Os2 C24 19.9(6)
C1 Ru1 Os2 C24 -106.1(6)
C3 Ru1 Os2 C24 -21.5(4)
C2 Ru1 Os2 C24 -65.1(4)
Os1 Ru1 Os2 C24 141.7(4)
C5 Ru1 Os2 C22 -76(4)
C4 Ru1 Os2 C22 150.4(13)
C1 Ru1 Os2 C22 24.4(13)
C3 Ru1 Os2 C22 109.0(12)
C2 Ru1 Os2 C22 65.4(12)
Os1 Ru1 Os2 C22 -87.8(12)
C5 Ru1 Os2 C25 -163(4)
C4 Ru1 Os2 C25 63.0(5)
C1 Ru1 Os2 C25 -62.9(5)
C3 Ru1 Os2 C25 21.6(4)
C2 Ru1 Os2 C25 -21.9(4)
Os1 Ru1 Os2 C25 -175.1(3)
C5 Ru1 Os2 C23 113(4)
C4 Ru1 Os2 C23 -21.0(9)
C1 Ru1 Os2 C23 -146.9(9)
C3 Ru1 Os2 C23 -62.4(8)
C2 Ru1 Os2 C23 -106.0(8)
Os1 Ru1 Os2 C23 100.9(8)
C5 Ru1 Os2 Os1 12(4)
C4 Ru1 Os2 Os1 -121.9(4)
C1 Ru1 Os2 Os1 112.2(4)
C3 Ru1 Os2 Os1 -163.2(2)
C2 Ru1 Os2 Os1 153.2(3)
C4 Ru1 C1 C5 38.26(14)
C3 Ru1 C1 C5 80.9(2)
C2 Ru1 C1 C5 117.73(19)
Os1 Ru1 C1 C5 -86.9(3)
Os2 Ru1 C1 C5 -173.4(4)
C5 Ru1 C1 C2 -117.73(18)
C4 Ru1 C1 C2 -79.5(2)
C3 Ru1 C1 C2 -36.79(14)
Os1 Ru1 C1 C2 155.3(3)
Os2 Ru1 C1 C2 68.9(4)
C5 Ru1 C1 C6 120.2(2)
C4 Ru1 C1 C6 158.50(8)
C3 Ru1 C1 C6 -158.82(8)
C2 Ru1 C1 C6 -122.03(19)
Os1 Ru1 C1 C6 33.3(3)
Os2 Ru1 C1 C6 -53.1(4)
C5 C1 C2 C3 0.0
C6 C1 C2 C3 180.0
Ru1 C1 C2 C3 60.6(3)
C5 C1 C2 C7 180.0
C6 C1 C2 C7 0.0
Ru1 C1 C2 C7 -119.4(3)
C5 C1 C2 Ru1 -60.6(3)
C6 C1 C2 Ru1 119.4(3)
C5 Ru1 C2 C3 -80.8(2)
C4 Ru1 C2 C3 -37.45(14)
C1 Ru1 C2 C3 -118.6(2)
Os1 Ru1 C2 C3 -176.6(5)
Os2 Ru1 C2 C3 102.1(3)
C5 Ru1 C2 C1 37.78(14)
C4 Ru1 C2 C1 81.1(2)
C3 Ru1 C2 C1 118.6(2)
Os1 Ru1 C2 C1 -58.1(5)
Os2 Ru1 C2 C1 -139.3(3)
C5 Ru1 C2 C7 158.29(8)
C4 Ru1 C2 C7 -158.37(8)
C1 Ru1 C2 C7 120.5(2)
C3 Ru1 C2 C7 -120.92(19)
Os1 Ru1 C2 C7 62.5(5)
Os2 Ru1 C2 C7 -18.8(3)
C1 C2 C3 C4 0.0
C7 C2 C3 C4 180.0
Ru1 C2 C3 C4 60.1(3)
C1 C2 C3 C8 180.0
C7 C2 C3 C8 0.0
Ru1 C2 C3 C8 -119.9(3)
C1 C2 C3 Ru1 -60.1(3)
C7 C2 C3 Ru1 119.9(3)
C5 Ru1 C3 C4 -38.21(15)
C1 Ru1 C3 C4 -81.2(2)
C2 Ru1 C3 C4 -118.11(19)
Os1 Ru1 C3 C4 56.6(8)
Os2 Ru1 C3 C4 141.4(3)
C5 Ru1 C3 C2 79.9(2)
C4 Ru1 C3 C2 118.11(19)
C1 Ru1 C3 C2 36.92(14)
Os1 Ru1 C3 C2 174.7(9)
Os2 Ru1 C3 C2 -100.5(3)
C5 Ru1 C3 C8 -158.37(8)
C4 Ru1 C3 C8 -120.2(2)
C1 Ru1 C3 C8 158.66(8)
C2 Ru1 C3 C8 121.74(19)
Os1 Ru1 C3 C8 -63.6(9)
Os2 Ru1 C3 C8 21.3(3)
C2 C3 C4 C5 0.0
C8 C3 C4 C5 180.0
Ru1 C3 C4 C5 61.8(3)
C2 C3 C4 C9 180.0
C8 C3 C4 C9 0.0
Ru1 C3 C4 C9 -118.1(3)
C2 C3 C4 Ru1 -61.9(3)
C8 C3 C4 Ru1 118.2(3)
C5 Ru1 C4 C3 117.07(18)
C1 Ru1 C4 C3 79.1(2)
C2 Ru1 C4 C3 36.91(13)
Os1 Ru1 C4 C3 -163.6(3)
Os2 Ru1 C4 C3 -67.7(4)
C1 Ru1 C4 C5 -37.97(13)
C3 Ru1 C4 C5 -117.07(19)
C2 Ru1 C4 C5 -80.2(2)
Os1 Ru1 C4 C5 79.4(3)
Os2 Ru1 C4 C5 175.2(4)
C5 Ru1 C4 C9 -120.82(18)
C1 Ru1 C4 C9 -158.80(7)
C3 Ru1 C4 C9 122.11(18)
C2 Ru1 C4 C9 159.02(8)
Os1 Ru1 C4 C9 -41.4(3)
Os2 Ru1 C4 C9 54.4(4)
C2 C1 C5 C4 0.0
C6 C1 C5 C4 180.0
Ru1 C1 C5 C4 -62.6(3)
C2 C1 C5 C10 180.0
C6 C1 C5 C10 0.0
Ru1 C1 C5 C10 117.4(3)
C2 C1 C5 Ru1 62.6(3)
C6 C1 C5 Ru1 -117.4(3)
C3 C4 C5 C1 0.0
C9 C4 C5 C1 180.0
Ru1 C4 C5 C1 63.4(4)
C3 C4 C5 C10 -180.0
C9 C4 C5 C10 0.0
Ru1 C4 C5 C10 -116.6(3)
C3 C4 C5 Ru1 -63.4(3)
C9 C4 C5 Ru1 116.6(3)
C4 Ru1 C5 C1 -116.85(18)
C3 Ru1 C5 C1 -79.2(2)
C2 Ru1 C5 C1 -37.13(13)
Os1 Ru1 C5 C1 117.0(2)
Os2 Ru1 C5 C1 105(3)
C1 Ru1 C5 C4 116.85(18)
C3 Ru1 C5 C4 37.70(13)
C2 Ru1 C5 C4 79.7(2)
Os1 Ru1 C5 C4 -126.2(2)
Os2 Ru1 C5 C4 -138(3)
C4 Ru1 C5 C10 121.23(18)
C1 Ru1 C5 C10 -121.91(18)
C3 Ru1 C5 C10 158.93(7)
C2 Ru1 C5 C10 -159.05(7)
Os1 Ru1 C5 C10 -5.0(2)
Os2 Ru1 C5 C10 -17(4)
C5A C1A C2A C3A 0.0
C6A C1A C2A C3A 180.0
C5A C1A C2A C7A 180.0
C6A C1A C2A C7A 0.0
C1A C2A C3A C4A 0.0
C7A C2A C3A C4A 180.0
C1A C2A C3A C8A 180.0
C7A C2A C3A C8A 0.0
C2A C3A C4A C5A 0.0
C8A C3A C4A C5A 180.0
C2A C3A C4A C9A 180.0
C8A C3A C4A C9A 0.0
C3A C4A C5A C1A 0.0
C9A C4A C5A C1A 180.0
C3A C4A C5A C10A 180.0
C9A C4A C5A C10A 0.0
C2A C1A C5A C4A 0.0
C6A C1A C5A C4A 180.0
C2A C1A C5A C10A 180.0
C6A C1A C5A C10A 0.0
C13 Os1 C11 C15 80.04(12)
C14 Os1 C11 C15 37.44(8)
C12 Os1 C11 C15 117.60(11)
Os2 Os1 C11 C15 -168.6(3)
Ru1 Os1 C11 C15 -74.3(2)
C13 Os1 C11 C12 -37.57(8)
C14 Os1 C11 C12 -80.16(13)
C15 Os1 C11 C12 -117.60(11)
Os2 Os1 C11 C12 73.8(3)
Ru1 Os1 C11 C12 168.1(2)
C13 Os1 C11 C16 -158.7
C14 Os1 C11 C16 158.7
C12 Os1 C11 C16 -121.12(11)
C15 Os1 C11 C16 121.28(11)
Os2 Os1 C11 C16 -47.3(3)
Ru1 Os1 C11 C16 47.0(3)
C15 C11 C12 C13 0.0
C16 C11 C12 C13 180.0
Os1 C11 C12 C13 61.88(19)
C15 C11 C12 C17 180.0
C16 C11 C12 C17 0.0
Os1 C11 C12 C17 -118.12(19)
C15 C11 C12 Os1 -61.88(19)
C16 C11 C12 Os1 118.12(19)
C13 Os1 C12 C11 117.26(11)
C14 Os1 C12 C11 79.48(12)
C15 Os1 C12 C11 37.15(8)
Os2 Os1 C12 C11 -131.8(2)
Ru1 Os1 C12 C11 -55.7(9)
C14 Os1 C12 C13 -37.78(8)
C15 Os1 C12 C13 -80.11(12)
C11 Os1 C12 C13 -117.26(11)
Os2 Os1 C12 C13 111.0(2)
Ru1 Os1 C12 C13 -172.9(10)
C13 Os1 C12 C17 -120.99(10)
C14 Os1 C12 C17 -158.8
C15 Os1 C12 C17 158.9
C11 Os1 C12 C17 121.75(11)
Os2 Os1 C12 C17 -10.0(3)
Ru1 Os1 C12 C17 66.1(10)
C11 C12 C13 C14 0.0
C17 C12 C13 C14 180.0
Os1 C12 C13 C14 62.8(2)
C11 C12 C13 C18 180.0
C17 C12 C13 C18 0.0
Os1 C12 C13 C18 -117.2(2)
C11 C12 C13 Os1 -62.8(2)
C17 C12 C13 Os1 117.2(2)
C12 Os1 C13 C14 -116.86(11)
C15 Os1 C13 C14 -37.55(7)
C11 Os1 C13 C14 -79.58(12)
Os2 Os1 C13 C14 151.1(2)
Ru1 Os1 C13 C14 60.6(3)
C14 Os1 C13 C12 116.86(11)
C15 Os1 C13 C12 79.31(11)
C11 Os1 C13 C12 37.28(7)
Os2 Os1 C13 C12 -92.03(18)
Ru1 Os1 C13 C12 177.4(4)
C14 Os1 C13 C18 -121.41(10)
C12 Os1 C13 C18 121.73(10)
C15 Os1 C13 C18 -159.0
C11 Os1 C13 C18 159.0
Os2 Os1 C13 C18 29.7(2)
Ru1 Os1 C13 C18 -60.9(3)
C12 C13 C14 C15 0.0
C18 C13 C14 C15 180.0
Os1 C13 C14 C15 63.2(2)
C12 C13 C14 C19 180.0
C18 C13 C14 C19 0.0
Os1 C13 C14 C19 -116.85(19)
C12 C13 C14 Os1 -63.15(19)
C18 C13 C14 Os1 116.85(19)
C12 Os1 C14 C13 37.65(8)
C15 Os1 C14 C13 116.94(10)
C11 Os1 C14 C13 79.75(11)
Os2 Os1 C14 C13 -59.6(3)
Ru1 Os1 C14 C13 -150.72(17)
C13 Os1 C14 C15 -116.94(10)
C12 Os1 C14 C15 -79.29(12)
C11 Os1 C14 C15 -37.20(8)
Os2 Os1 C14 C15 -176.6(3)
Ru1 Os1 C14 C15 92.34(16)
C13 Os1 C14 C19 121.25(10)
C12 Os1 C14 C19 158.9
C15 Os1 C14 C19 -121.80(11)
C11 Os1 C14 C19 -159.0
Os2 Os1 C14 C19 61.6(3)
Ru1 Os1 C14 C19 -29.47(18)
C12 C11 C15 C14 0.0
C16 C11 C15 C14 180.0
Os1 C11 C15 C14 -61.7(2)
C12 C11 C15 C20 180.0
C16 C11 C15 C20 0.0
Os1 C11 C15 C20 118.3(2)
C12 C11 C15 Os1 61.7(2)
C16 C11 C15 Os1 -118.3(2)
C13 C14 C15 C11 0.0
C19 C14 C15 C11 180.0
Os1 C14 C15 C11 62.49(19)
C13 C14 C15 C20 180.0
C19 C14 C15 C20 0.0
Os1 C14 C15 C20 -117.50(19)
C13 C14 C15 Os1 -62.50(19)
C19 C14 C15 Os1 117.50(19)
C13 Os1 C15 C11 -79.64(12)
C14 Os1 C15 C11 -117.40(11)
C12 Os1 C15 C11 -37.20(7)
Os2 Os1 C15 C11 53.2(9)
Ru1 Os1 C15 C11 131.68(17)
C13 Os1 C15 C14 37.76(8)
C12 Os1 C15 C14 80.20(12)
C11 Os1 C15 C14 117.40(11)
Os2 Os1 C15 C14 170.6(10)
Ru1 Os1 C15 C14 -110.92(18)
C13 Os1 C15 C20 158.7
C14 Os1 C15 C20 120.96(11)
C12 Os1 C15 C20 -158.8
C11 Os1 C15 C20 -121.64(10)
Os2 Os1 C15 C20 -68.5(10)
Ru1 Os1 C15 C20 10.04(18)
C24 Os2 C21 C25 37.8(6)
C22 Os2 C21 C25 117.3(9)
C23 Os2 C21 C25 80.0(7)
Os1 Os2 C21 C25 -171.4(5)
Ru1 Os2 C21 C25 -77.9(7)
C24 Os2 C21 C22 -79.5(7)
C25 Os2 C21 C22 -117.3(9)
C23 Os2 C21 C22 -37.3(7)
Os1 Os2 C21 C22 71.3(7)
Ru1 Os2 C21 C22 164.8(5)
C24 Os2 C21 C26 160.4(11)
C22 Os2 C21 C26 -120.0(12)
C25 Os2 C21 C26 122.6(13)
C23 Os2 C21 C26 -157.4(11)
Os1 Os2 C21 C26 -48.8(12)
Ru1 Os2 C21 C26 44.7(11)
C25 C21 C22 C23 -3.9(11)
C26 C21 C22 C23 -172.6(9)
Os2 C21 C22 C23 61.4(6)
C25 C21 C22 C27 170.9(11)
C26 C21 C22 C27 2.2(16)
Os2 C21 C22 C27 -123.8(11)
C25 C21 C22 Os2 -65.3(7)
C26 C21 C22 Os2 126.0(10)
C21 Os2 C22 C23 -117.4(9)
C24 Os2 C22 C23 -37.6(7)
C25 Os2 C22 C23 -80.2(7)
Os1 Os2 C22 C23 105.5(6)
Ru1 Os2 C22 C23 -174.2(10)
C24 Os2 C22 C21 79.7(7)
C25 Os2 C22 C21 37.2(6)
C23 Os2 C22 C21 117.4(9)
Os1 Os2 C22 C21 -137.1(5)
Ru1 Os2 C22 C21 -56.8(15)
C21 Os2 C22 C27 119.5(16)
C24 Os2 C22 C27 -160.8(15)
C25 Os2 C22 C27 156.7(15)
C23 Os2 C22 C27 -123.1(16)
Os1 Os2 C22 C27 -17.6(14)
Ru1 Os2 C22 C27 63(2)
C21 C22 C23 C24 1.8(10)
C27 C22 C23 C24 -172.9(11)
Os2 C22 C23 C24 61.1(6)
C21 C22 C23 C28 176.1(10)
C27 C22 C23 C28 1.4(17)
Os2 C22 C23 C28 -124.7(10)
C21 C22 C23 Os2 -59.2(6)
C27 C22 C23 Os2 126.1(11)
C21 Os2 C23 C24 -78.8(7)
C22 Os2 C23 C24 -117.0(9)
C25 Os2 C23 C24 -36.6(6)
Os1 Os2 C23 C24 145.8(5)
Ru1 Os2 C23 C24 59.8(10)
C21 Os2 C23 C22 38.2(6)
C24 Os2 C23 C22 117.0(9)
C25 Os2 C23 C22 80.4(7)
Os1 Os2 C23 C22 -97.2(6)
Ru1 Os2 C23 C22 176.8(5)
C21 Os2 C23 C28 156.8(17)
C24 Os2 C23 C28 -124.4(18)
C22 Os2 C23 C28 118.6(18)
C25 Os2 C23 C28 -161.1(17)
Os1 Os2 C23 C28 21.4(16)
Ru1 Os2 C23 C28 -64.7(19)
C22 C23 C24 C25 0.8(10)
C28 C23 C24 C25 -173.1(10)
Os2 C23 C24 C25 62.3(6)
C22 C23 C24 C29 176.8(9)
C28 C23 C24 C29 2.9(16)
Os2 C23 C24 C29 -121.7(10)
C22 C23 C24 Os2 -61.5(6)
C28 C23 C24 Os2 124.6(11)
C21 Os2 C24 C23 81.7(7)
C22 Os2 C24 C23 37.9(6)
C25 Os2 C24 C23 119.3(9)
Os1 Os2 C24 C23 -63.3(9)
Ru1 Os2 C24 C23 -153.5(5)
C21 Os2 C24 C25 -37.6(6)
C22 Os2 C24 C25 -81.4(7)
C23 Os2 C24 C25 -119.3(9)
Os1 Os2 C24 C25 177.4(5)
Ru1 Os2 C24 C25 87.2(6)
C21 Os2 C24 C29 -157.8(13)
C22 Os2 C24 C29 158.4(14)
C25 Os2 C24 C29 -120.2(15)
C23 Os2 C24 C29 120.5(15)
Os1 Os2 C24 C29 57.2(15)
Ru1 Os2 C24 C29 -33.0(13)
C22 C21 C25 C24 4.3(10)
C26 C21 C25 C24 172.8(9)
Os2 C21 C25 C24 -60.6(6)
C22 C21 C25 C30 -175.2(9)
C26 C21 C25 C30 -6.8(16)
Os2 C21 C25 C30 119.9(10)
C22 C21 C25 Os2 64.9(7)
C26 C21 C25 Os2 -126.7(10)
C23 C24 C25 C21 -3.1(10)
C29 C24 C25 C21 -179.2(9)
Os2 C24 C25 C21 59.4(6)
C23 C24 C25 C30 176.4(9)
C29 C24 C25 C30 0.4(15)
Os2 C24 C25 C30 -121.1(10)
C23 C24 C25 Os2 -62.5(6)
C29 C24 C25 Os2 121.4(10)
C24 Os2 C25 C21 -117.1(9)
C22 Os2 C25 C21 -38.3(6)
C23 Os2 C25 C21 -80.7(7)
Os1 Os2 C25 C21 77(3)
Ru1 Os2 C25 C21 126.8(5)
C21 Os2 C25 C24 117.1(9)
C22 Os2 C25 C24 78.8(7)
C23 Os2 C25 C24 36.4(7)
Os1 Os2 C25 C24 -166(3)
Ru1 Os2 C25 C24 -116.1(6)
C21 Os2 C25 C30 -120.1(14)
C24 Os2 C25 C30 122.7(14)
C22 Os2 C25 C30 -158.5(13)
C23 Os2 C25 C30 159.1(13)
Os1 Os2 C25 C30 -43(4)
Ru1 Os2 C25 C30 6.7(12)
